data_8101922
loop_
_publ_author_name
'Kaizer, J.'
'G\'oger, S.'
'Speier, G.'
'R\'eglier, M.'
'Giorgi, M.'

_publ_section_title
;
Crystal structure of \m-dichlorobis(N-benzyl-bis(2-pyridyl-methyl)
amino)dicopper(II) diperchlorate ethanol solvate (1:2/3), [Cu~2~Cl~2~{N
(C~6~H~6~N)~2~(C~7~H~7~)}~2~][ClO~4~]~2~ &#x00B7; 2/3 C~2~H~5~OH
;
_journal_issue 1
_journal_name_full 'Zeitschrift f\"ur Kristallographie - New Crystal Structures'
_journal_page_first 75
_journal_page_last 76
_journal_volume 221
_journal_year 2006
_chemical_formula_sum 'C39.33 H42 Cl4 Cu2 N6 O8.67'
_chemical_formula_weight 1006.36
_chemical_name_systematic
;
{\mu-Dichloro-bis[N-benzyl-bis(2-pyridylmethyl)amino]dicopper(II)} 
diperchlorate ethanol solvate (1:2:2/3)
;
_space_group_IT_number 148
_symmetry_cell_setting hexagonal
_symmetry_space_group_name_Hall '-R 3'
_symmetry_space_group_name_H-M 'R -3 :H'
_atom_sites_solution_hydrogens geom
_atom_sites_solution_primary direct
_atom_sites_solution_secondary difmap
_audit_creation_method SHELXL-97
_cell_angle_alpha 90.00
_cell_angle_beta 90.00
_cell_angle_gamma 120.00
_cell_formula_units_Z 9
_cell_length_a 27.819(4)
_cell_length_b 27.819(4)
_cell_length_c 14.447(6)
_cell_measurement_reflns_used 11829
_cell_measurement_temperature 293(2)
_cell_measurement_theta_max 26.31
_cell_measurement_theta_min 1.46
_cell_volume 9683(4)
_computing_cell_refinement 'Denzo and Scalepak (Otwinowski & Minor, 1997)'
_computing_data_collection 'KappaCCD (Nonius, 1998)'
_computing_data_reduction 'Denzo and Scalepak (Otwinowski & Minor, 1997)'
_computing_structure_refinement 'SHELXL-97 (Sheldrick, 1997) [5]'
_computing_structure_solution 'SIR92 (Altomare et al., 1994) [4]'
_diffrn_ambient_temperature 293(2)
_diffrn_measured_fraction_theta_full 0.949
_diffrn_measured_fraction_theta_max 0.949
_diffrn_measurement_device_type 'Nonius KappaCCD'
_diffrn_measurement_method phi
_diffrn_radiation_monochromator graphite
_diffrn_radiation_source 'fine-focus sealed tube'
_diffrn_radiation_type MoK\a
_diffrn_radiation_wavelength 0.71073
_diffrn_reflns_av_R_equivalents 0.0235
_diffrn_reflns_av_sigmaI/netI 0.0268
_diffrn_reflns_limit_h_max 34
_diffrn_reflns_limit_h_min -34
_diffrn_reflns_limit_k_max 34
_diffrn_reflns_limit_k_min -34
_diffrn_reflns_limit_l_max 0
_diffrn_reflns_limit_l_min -16
_diffrn_reflns_number 11789
_diffrn_reflns_theta_full 26.31
_diffrn_reflns_theta_max 26.31
_diffrn_reflns_theta_min 2.64
_exptl_absorpt_coefficient_mu 0.863
_exptl_absorpt_correction_type none
_exptl_crystal_colour black
_exptl_crystal_density_diffrn 1.016
_exptl_crystal_density_method 'not measured'
_exptl_crystal_description prism
_exptl_crystal_F_000 3028
_exptl_crystal_size_max 0.4
_exptl_crystal_size_mid 0.2
_exptl_crystal_size_min 0.2
_refine_diff_density_max 1.169
_refine_diff_density_min -0.754
_refine_diff_density_rms 0.061
_refine_ls_extinction_method none
_refine_ls_goodness_of_fit_ref 1.053
_refine_ls_hydrogen_treatment mixed
_refine_ls_matrix_type fullcycle
_refine_ls_number_parameters 263
_refine_ls_number_reflns 4148
_refine_ls_number_restraints 3
_refine_ls_restrained_S_all 1.053
_refine_ls_R_factor_all 0.0495
_refine_ls_R_factor_gt 0.0400
_refine_ls_shift/su_max 0.001
_refine_ls_shift/su_mean 0.000
_refine_ls_structure_factor_coef Fsqd
_refine_ls_weighting_details 'calc w=1/[\s^2^(Fo^2^)+(0.0525P)^2^+26.0601P] where P=(Fo^2^+2Fc^2^)/3'
_refine_ls_weighting_scheme calc
_refine_ls_wR_factor_gt 0.1024
_refine_ls_wR_factor_ref 0.1091
_reflns_number_gt 3548
_reflns_number_total 4148
_reflns_threshold_expression >2sigma(I)
_cod_data_source_file 1267-1717.cff
_cod_data_source_block shelxl
_cod_depositor_comments
;
The following automatic conversions were performed:
'_symmetry_cell_setting' value 'Hexagonal' changed to 'hexagonal'
according to '/home/saulius/struct/CIF-dictionaries/cif_core.dic'
dictionary named 'cif_core.dic' version 2.4.1 from 2010-06-29.

Automatic conversion script
Id: cif_fix_enum 1555 2011-01-17 13:19:09Z saulius 
;
_cod_original_sg_symbol_H-M 'R -3'
_cod_database_code 8101922

loop_
_symmetry_equiv_pos_as_xyz
'x, y, z'
'-y, x-y, z'
'-x+y, -x, z'
'x+2/3, y+1/3, z+1/3'
'-y+2/3, x-y+1/3, z+1/3'
'-x+y+2/3, -x+1/3, z+1/3'
'x+1/3, y+2/3, z+2/3'
'-y+1/3, x-y+2/3, z+2/3'
'-x+y+1/3, -x+2/3, z+2/3'
'-x, -y, -z'
'y, -x+y, -z'
'x-y, x, -z'
'-x+2/3, -y+1/3, -z+1/3'
'y+2/3, -x+y+1/3, -z+1/3'
'x-y+2/3, x+1/3, -z+1/3'
'-x+1/3, -y+2/3, -z+2/3'
'y+1/3, -x+y+2/3, -z+2/3'
'x-y+1/3, x+2/3, -z+2/3'

loop_
_atom_site_label
_atom_site_type_symbol
_atom_site_fract_x
_atom_site_fract_y
_atom_site_fract_z
_atom_site_U_iso_or_equiv
_atom_site_adp_type
_atom_site_occupancy
_atom_site_symmetry_multiplicity
_atom_site_Wyckoff_symbol
_atom_site_calc_flag
_atom_site_refinement_flags
_atom_site_disorder_assembly
_atom_site_disorder_group
Cu1 Cu 0.289051(14) 0.103940(14) 0.22687(2) 0.03819(13) Uani 1 18 f d . . .
Cl1 Cl 0.36878(3) 0.12452(3) 0.15518(5) 0.0503(2) Uani 1 18 f d . . .
N1 N 0.21589(9) 0.07800(9) 0.29336(16) 0.0386(5) Uani 1 18 f d . . .
N2 N 0.23917(11) 0.06722(10) 0.11962(17) 0.0457(6) Uani 1 18 f d . . .
N3 N 0.32106(9) 0.13408(9) 0.34980(16) 0.0389(5) Uani 1 18 f d . . .
C1 C 0.17815(12) 0.07946(13) 0.2222(2) 0.0472(7) Uani 1 18 f d . . .
H1A H 0.1852 0.1171 0.2151 0.048 Uiso 1 18 f calc R . .
H1B H 0.1399 0.0561 0.2413 0.046 Uiso 1 18 f calc R . .
C2 C 0.18787(13) 0.05913(12) 0.1321(2) 0.0463(7) Uani 1 18 f d . . .
C3 C 0.14808(16) 0.03622(14) 0.0630(3) 0.0621(9) Uani 1 18 f d . . .
H3 H 0.1123 0.0299 0.0727 0.060 Uiso 1 18 f calc R . .
C4 C 0.1627(2) 0.02290(15) -0.0205(3) 0.0719(12) Uani 1 18 f d . . .
H4 H 0.1370 0.0085 -0.0684 0.089 Uiso 1 18 f calc R . .
C5 C 0.21484(19) 0.03086(14) -0.0329(3) 0.0671(10) Uani 1 18 f d . . .
H5 H 0.2250 0.0219 -0.0888 0.069 Uiso 1 18 f calc R . .
C6 C 0.25189(17) 0.05235(14) 0.0387(2) 0.0576(8) Uani 1 18 f d . . .
H6 H 0.2871 0.0568 0.0311 0.074 Uiso 1 18 f calc R . .
C7 C 0.22821(12) 0.11853(13) 0.3697(2) 0.0437(7) Uani 1 18 f d . . .
H7A H 0.2008 0.1013 0.4184 0.050 Uiso 1 18 f calc R . .
H7B H 0.2262 0.1502 0.3465 0.030 Uiso 1 18 f calc R . .
C8 C 0.28519(12) 0.13752(11) 0.4080(2) 0.0402(6) Uani 1 18 f d . . .
C9 C 0.30088(14) 0.15896(13) 0.4961(2) 0.0515(8) Uani 1 18 f d . . .
H9 H 0.2758 0.1615 0.5353 0.045 Uiso 1 18 f calc R . .
C10 C 0.35417(15) 0.17639(15) 0.5249(2) 0.0594(9) Uani 1 18 f d . . .
H10 H 0.3655 0.1912 0.5839 0.059 Uiso 1 18 f calc R . .
C11 C 0.39059(14) 0.17187(14) 0.4663(2) 0.0572(8) Uani 1 18 f d . . .
H11 H 0.4266 0.1830 0.4851 0.068 Uiso 1 18 f calc R . .
C12 C 0.37258(13) 0.15054(13) 0.3795(2) 0.0487(7) Uani 1 18 f d . . .
H12 H 0.3971 0.1474 0.3396 0.050 Uiso 1 18 f calc R . .
C13 C 0.18996(12) 0.01921(12) 0.3286(2) 0.0452(7) Uani 1 18 f d . . .
H13A H 0.1562 0.0104 0.3615 0.050 Uiso 1 18 f calc R . .
H13B H 0.1796 -0.0056 0.2758 0.060 Uiso 1 18 f calc R . .
C14 C 0.22577(12) 0.00773(11) 0.3910(2) 0.0412(6) Uani 1 18 f d . . .
C15 C 0.22358(14) 0.01253(14) 0.4860(2) 0.0518(8) Uani 1 18 f d . . .
H15 H 0.1995 0.0231 0.5113 0.064 Uiso 1 18 f calc R . .
C16 C 0.25655(16) 0.00186(16) 0.5437(2) 0.0625(9) Uani 1 18 f d . . .
H16 H 0.2547 0.0054 0.6074 0.100 Uiso 1 18 f calc R . .
C17 C 0.29212(15) -0.01394(15) 0.5076(3) 0.0611(9) Uani 1 18 f d . . .
H17 H 0.3147 -0.0207 0.5466 0.076 Uiso 1 18 f calc R . .
C18 C 0.29408(16) -0.01975(16) 0.4138(3) 0.0631(9) Uani 1 18 f d . . .
H18 H 0.3177 -0.0310 0.3891 0.085 Uiso 1 18 f calc R . .
C19 C 0.26114(14) -0.00896(14) 0.3558(2) 0.0537(8) Uani 1 18 f d . . .
H19 H 0.2629 -0.0130 0.2922 0.067 Uiso 1 18 f calc R . .
Cl2 Cl 0.11395(3) 0.16646(4) 0.29978(6) 0.0534(2) Uani 1 18 f d . . .
O1 O 0.11063(14) 0.12435(14) 0.3590(2) 0.0946(10) Uani 1 18 f d . . .
O2 O 0.16890(12) 0.19520(13) 0.2620(2) 0.0823(8) Uani 1 18 f d . . .
O3 O 0.07420(13) 0.14230(13) 0.2272(2) 0.0815(8) Uani 1 18 f d . . .
O4 O 0.10446(13) 0.20490(14) 0.3484(2) 0.0936(10) Uani 1 18 f d . . .
O5 O 0.00551(13) 0.01795(14) 0.2979(2) 0.152(4) Uiso 0.33 18 f d PR . .
H5O H 0.0319 0.0495 0.2926 0.228 Uiso 0.33 18 f d PR . .
C20 C -0.00237(13) -0.01530(14) 0.2185(2) 0.152(4) Uiso 0.33 18 f d PR . .
H20A H -0.0360 -0.0513 0.2207 0.183 Uiso 0.33 18 f d PR . .
H20B H 0.0292 -0.0211 0.2160 0.183 Uiso 0.33 18 f d PR . .
C21 C 0.00432(13) 0.01941(14) 0.1339(2) 0.152(4) Uiso 0.33 18 f d PR . .
H21A H 0.0052 0.0028 0.0792 0.228 Uiso 0.33 18 f d PR . .
H21B H 0.0380 0.0546 0.1316 0.228 Uiso 0.33 18 f d PR . .
H21C H -0.0269 0.0253 0.1373 0.228 Uiso 0.33 18 f d PR . .

loop_
_atom_site_aniso_label
_atom_site_aniso_U_11
_atom_site_aniso_U_22
_atom_site_aniso_U_33
_atom_site_aniso_U_23
_atom_site_aniso_U_13
_atom_site_aniso_U_12
Cu1 0.0360(2) 0.0384(2) 0.0405(2) -0.00111(13) 0.00388(13) 0.01890(15)
Cl1 0.0474(4) 0.0538(4) 0.0567(5) 0.0049(3) 0.0147(3) 0.0307(4)
N1 0.0330(11) 0.0374(12) 0.0425(13) -0.0013(9) 0.0007(9) 0.0155(10)
N2 0.0542(15) 0.0388(13) 0.0441(14) -0.0026(10) -0.0008(11) 0.0234(12)
N3 0.0338(12) 0.0364(12) 0.0448(13) 0.0007(10) 0.0028(9) 0.0163(10)
C1 0.0382(15) 0.0485(17) 0.0556(18) -0.0027(13) -0.0046(13) 0.0222(14)
C2 0.0506(17) 0.0351(15) 0.0496(18) 0.0002(12) -0.0072(13) 0.0187(13)
C3 0.059(2) 0.0508(19) 0.066(2) -0.0016(16) -0.0181(17) 0.0198(17)
C4 0.093(3) 0.050(2) 0.054(2) -0.0084(16) -0.026(2) 0.022(2)
C5 0.097(3) 0.0457(19) 0.049(2) -0.0069(15) -0.0050(19) 0.029(2)
C6 0.078(3) 0.0471(18) 0.0489(19) -0.0044(14) 0.0042(16) 0.0317(17)
C7 0.0359(14) 0.0458(16) 0.0482(17) -0.0061(13) 0.0049(12) 0.0195(13)
C8 0.0397(15) 0.0350(14) 0.0416(16) -0.0005(11) 0.0022(11) 0.0154(12)
C9 0.0526(18) 0.0511(18) 0.0454(18) -0.0040(13) 0.0024(14) 0.0219(15)
C10 0.062(2) 0.059(2) 0.0448(19) -0.0034(15) -0.0100(15) 0.0206(17)
C11 0.0477(18) 0.055(2) 0.062(2) 0.0015(15) -0.0139(15) 0.0205(16)
C12 0.0386(16) 0.0498(18) 0.0570(19) 0.0022(14) -0.0012(13) 0.0215(14)
C13 0.0369(15) 0.0368(15) 0.0491(17) 0.0030(12) 0.0041(12) 0.0089(12)
C14 0.0397(15) 0.0324(14) 0.0437(16) 0.0014(11) 0.0050(11) 0.0122(12)
C15 0.0565(19) 0.0557(19) 0.0455(18) 0.0005(14) 0.0090(14) 0.0297(16)
C16 0.071(2) 0.068(2) 0.045(2) -0.0046(16) -0.0041(16) 0.033(2)
C17 0.057(2) 0.062(2) 0.065(2) -0.0045(17) -0.0110(17) 0.0307(18)
C18 0.064(2) 0.071(2) 0.067(2) -0.0047(18) 0.0031(17) 0.044(2)
C19 0.062(2) 0.0570(19) 0.0458(19) -0.0036(14) 0.0084(14) 0.0324(17)
Cl2 0.0526(4) 0.0596(5) 0.0572(5) -0.0087(3) -0.0076(3) 0.0349(4)
O1 0.097(2) 0.087(2) 0.094(2) 0.0261(17) -0.0027(18) 0.0413(19)
O2 0.0614(16) 0.090(2) 0.100(2) 0.0112(17) 0.0142(15) 0.0412(16)
O3 0.0789(19) 0.092(2) 0.0712(18) -0.0242(15) -0.0257(14) 0.0405(17)
O4 0.0774(19) 0.104(2) 0.117(3) -0.057(2) -0.0195(17) 0.0586(19)

loop_
_atom_type_symbol
_atom_type_description
_atom_type_scat_dispersion_real
_atom_type_scat_dispersion_imag
_atom_type_scat_source
C C 0.0033 0.0016 'International Tables Vol C Tables 4.2.6.8 and 6.1.1.4'
H H 0.0000 0.0000 'International Tables Vol C Tables 4.2.6.8 and 6.1.1.4'
Cl Cl 0.1484 0.1585 'International Tables Vol C Tables 4.2.6.8 and 6.1.1.4'
Cu Cu 0.3201 1.2651 'International Tables Vol C Tables 4.2.6.8 and 6.1.1.4'
N N 0.0061 0.0033 'International Tables Vol C Tables 4.2.6.8 and 6.1.1.4'
O O 0.0106 0.0060 'International Tables Vol C Tables 4.2.6.8 and 6.1.1.4'

loop_
_geom_angle_atom_site_label_1
_geom_angle_atom_site_label_2
_geom_angle_atom_site_label_3
_geom_angle
_geom_angle_site_symmetry_1
_geom_angle_site_symmetry_3
_geom_angle_publ_flag
N3 Cu1 N2 165.78(10) . . ?
N3 Cu1 N1 83.37(9) . . ?
N2 Cu1 N1 82.41(10) . . ?
N3 Cu1 Cl1 97.36(7) . . ?
N2 Cu1 Cl1 96.78(8) . . ?
N1 Cu1 Cl1 174.57(7) . . ?
N3 Cu1 Cl1 89.87(7) . 13 ?
N2 Cu1 Cl1 90.81(7) . 13 ?
N1 Cu1 Cl1 92.19(7) . 13 ?
Cl1 Cu1 Cl1 93.20(3) . 13 ?
Cu1 Cl1 Cu1 86.80(3) . 13 ?
C1 N1 C7 113.0(2) . . ?
C1 N1 C13 107.6(2) . . ?
C7 N1 C13 112.0(2) . . ?
C1 N1 Cu1 105.05(17) . . ?
C7 N1 Cu1 105.73(16) . . ?
C13 N1 Cu1 113.35(17) . . ?
C2 N2 C6 119.1(3) . . ?
C2 N2 Cu1 113.1(2) . . ?
C6 N2 Cu1 127.7(2) . . ?
C12 N3 C8 118.8(3) . . ?
C12 N3 Cu1 127.7(2) . . ?
C8 N3 Cu1 113.51(19) . . ?
N1 C1 C2 109.2(2) . . ?
N1 C1 H1A 109.8 . . ?
C2 C1 H1A 109.9 . . ?
N1 C1 H1B 109.9 . . ?
C2 C1 H1B 109.8 . . ?
H1A C1 H1B 108.3 . . ?
N2 C2 C3 121.2(3) . . ?
N2 C2 C1 115.6(3) . . ?
C3 C2 C1 123.1(3) . . ?
C4 C3 C2 118.5(4) . . ?
C4 C3 H3 120.7 . . ?
C2 C3 H3 120.7 . . ?
C5 C4 C3 120.2(3) . . ?
C5 C4 H4 119.9 . . ?
C3 C4 H4 119.9 . . ?
C4 C5 C6 118.6(4) . . ?
C4 C5 H5 120.7 . . ?
C6 C5 H5 120.7 . . ?
N2 C6 C5 122.3(4) . . ?
N2 C6 H6 118.8 . . ?
C5 C6 H6 118.8 . . ?
N1 C7 C8 110.0(2) . . ?
N1 C7 H7A 109.7 . . ?
C8 C7 H7A 109.7 . . ?
N1 C7 H7B 109.7 . . ?
C8 C7 H7B 109.7 . . ?
H7A C7 H7B 108.2 . . ?
N3 C8 C9 121.4(3) . . ?
N3 C8 C7 115.8(2) . . ?
C9 C8 C7 122.7(3) . . ?
C10 C9 C8 118.9(3) . . ?
C10 C9 H9 120.5 . . ?
C8 C9 H9 120.5 . . ?
C11 C10 C9 119.8(3) . . ?
C11 C10 H10 120.1 . . ?
C9 C10 H10 120.1 . . ?
C12 C11 C10 118.5(3) . . ?
C12 C11 H11 120.8 . . ?
C10 C11 H11 120.8 . . ?
N3 C12 C11 122.6(3) . . ?
N3 C12 H12 118.7 . . ?
C11 C12 H12 118.7 . . ?
C14 C13 N1 115.3(2) . . ?
C14 C13 H13A 108.4 . . ?
N1 C13 H13A 108.4 . . ?
C14 C13 H13B 108.4 . . ?
N1 C13 H13B 108.4 . . ?
H13A C13 H13B 107.5 . . ?
C19 C14 C15 118.2(3) . . ?
C19 C14 C13 121.0(3) . . ?
C15 C14 C13 120.8(3) . . ?
C16 C15 C14 120.9(3) . . ?
C16 C15 H15 119.6 . . ?
C14 C15 H15 119.6 . . ?
C17 C16 C15 120.3(3) . . ?
C17 C16 H16 119.8 . . ?
C15 C16 H16 119.8 . . ?
C18 C17 C16 119.5(3) . . ?
C18 C17 H17 120.3 . . ?
C16 C17 H17 120.3 . . ?
C17 C18 C19 120.4(3) . . ?
C17 C18 H18 119.8 . . ?
C19 C18 H18 119.8 . . ?
C14 C19 C18 120.8(3) . . ?
C14 C19 H19 119.6 . . ?
C18 C19 H19 119.6 . . ?
O4 Cl2 O1 111.6(2) . . ?
O4 Cl2 O3 109.19(18) . . ?
O1 Cl2 O3 109.9(2) . . ?
O4 Cl2 O2 108.6(2) . . ?
O1 Cl2 O2 107.57(19) . . ?
O3 Cl2 O2 110.0(2) . . ?
C20 O5 H21 112.8 . . ?
O5 C20 C22 107.9 . . ?
O5 C20 H20A 113.6 . . ?
C21 C20 H20A 115.7 . . ?
O5 C20 H20B 106.3 . . ?
C21 C20 H20B 104.1 . . ?
H20A C20 H20B 108.4 . . ?
C20 C21 H21A 113.5 . . ?
C20 C21 H21B 115.2 . . ?
H21A C21 H21B 102.9 . . ?
C20 C21 H21C 103.5 . . ?
H21A C21 H21C 112.5 . . ?
H21B C22 H21C 109.5 . . ?

loop_
_geom_bond_atom_site_label_1
_geom_bond_atom_site_label_2
_geom_bond_distance
_geom_bond_site_symmetry_2
_geom_bond_publ_flag
Cu1 N3 1.976(2) . ?
Cu1 N2 1.988(3) . ?
Cu1 N1 2.029(2) . ?
Cu1 Cl1 2.2472(9) . ?
Cu1 Cl1 2.8899(10) 13 ?
Cl1 Cu1 2.8899(10) 13 ?
N1 C1 1.485(4) . ?
N1 C7 1.490(4) . ?
N1 C13 1.508(4) . ?
N2 C2 1.341(4) . ?
N2 C6 1.345(4) . ?
N3 C12 1.338(4) . ?
N3 C8 1.344(4) . ?
C1 C2 1.496(4) . ?
C1 H1A 0.9700 . ?
C1 H1B 0.9700 . ?
C2 C3 1.386(4) . ?
C3 C4 1.381(6) . ?
C3 H3 0.9300 . ?
C4 C5 1.365(6) . ?
C4 H4 0.9300 . ?
C5 C6 1.369(5) . ?
C5 H5 0.9300 . ?
C6 H6 0.9300 . ?
C7 C8 1.503(4) . ?
C7 H7A 0.9700 . ?
C7 H7B 0.9700 . ?
C8 C9 1.381(4) . ?
C9 C10 1.374(5) . ?
C9 H9 0.9300 . ?
C10 C11 1.373(5) . ?
C10 H10 0.9300 . ?
C11 C12 1.372(5) . ?
C11 H11 0.9300 . ?
C12 H12 0.9300 . ?
C13 C14 1.492(4) . ?
C13 H13A 0.9700 . ?
C13 H13B 0.9700 . ?
C14 C19 1.378(4) . ?
C14 C15 1.384(4) . ?
C15 C16 1.377(5) . ?
C15 H15 0.9300 . ?
C16 C17 1.371(5) . ?
C16 H16 0.9300 . ?
C17 C18 1.369(5) . ?
C17 H17 0.9300 . ?
C18 C19 1.381(5) . ?
C18 H18 0.9300 . ?
C19 H19 0.9300 . ?
Cl2 O4 1.410(3) . ?
Cl2 O1 1.415(3) . ?
Cl2 O3 1.425(3) . ?
Cl2 O2 1.432(3) . ?
O5 C20 1.4200 . ?
O21 H5O 0.8200 . ?
C20 C21 1.5107 . ?
C20 H20A 0.9700 . ?
C20 H20B 0.9700 . ?
C21 H21A 0.9700 . ?
C21 H21B 0.9600 . ?
C21 H21C 0.9600 . ?
